data_7247715
loop_
_publ_author_name
'Madhesiya, Avinash'
'Dash, Sibananda G.'
'Gupta, Princi'
'Akhir, Abdul'
'Saxena, Deepanshi'
'Maitra, Rahul'
'Chopra, Sidharth'
'Thakur, Tejender S.'

_publ_section_title
;
 Development of new multicomponent crystals of the antifungal drug
 tioconazole and the assessment of their biopharmaceutical attributes
;
_journal_issue 48
_journal_name_full CrystEngComm
_journal_page_first 6758
_journal_page_last 6776
_journal_paper_doi 10.1039/D3CE00948C
_journal_volume 25
_journal_year 2023
_chemical_formula_moiety 'C16 H14 Cl3 N2 O S, H O4 S'
_chemical_formula_sum 'C16 H15 Cl3 N2 O5 S2'
_chemical_formula_weight 485.77
_space_group_crystal_system monoclinic
_space_group_IT_number 15
_space_group_name_Hall '-I 2ya'
_space_group_name_H-M_alt 'I 1 2/a 1'
_atom_sites_solution_hydrogens mixed
_atom_sites_solution_primary direct
_atom_sites_solution_secondary direct
_audit_creation_method SHELXL-2018/3
_audit_update_record
;
2023-07-31 deposited with the CCDC.	2023-11-14 downloaded from the CCDC.
;
_cell_angle_alpha 90
_cell_angle_beta 98.406(5)
_cell_angle_gamma 90
_cell_formula_units_Z 8
_cell_length_a 16.9432(10)
_cell_length_b 6.7811(3)
_cell_length_c 34.455(2)
_cell_measurement_reflns_used 5705
_cell_measurement_temperature 293(2)
_cell_measurement_theta_max 31.0520
_cell_measurement_theta_min 2.8640
_cell_volume 3916.1(4)
_computing_cell_refinement 'CrysAlisPro 1.171.39.46 (Rigaku OD, 2018)'
_computing_data_collection 'CrystalClear-SM Expert 2.1 b28 (Rigaku, 2013)'
_computing_data_reduction 'CrysAlisPro 1.171.39.46 (Rigaku OD, 2018)'
_computing_molecular_graphics 'Ortep for Windows (Farrugia, 2012)'
_computing_publication_material 'WinGX publication routines (Farrugia, 2012)'
_computing_structure_refinement 'SHELXL-2018/3 (Sheldrick, 2018)'
_computing_structure_solution 'SHELXS-2013/1 (Sheldrick, 2008)'
_diffrn_ambient_temperature 293(2)
_diffrn_detector CCD
_diffrn_detector_area_resol_mean 28.5714
_diffrn_measured_fraction_theta_full 0.979
_diffrn_measured_fraction_theta_max 0.881
_diffrn_measurement_device
;
AFC12 (Right): Kappa 3 circle
;
_diffrn_measurement_device_type
;
Rigaku Saturn724+ (4x4 bin mode)
;
_diffrn_measurement_method 'profile data from \w-scans'
_diffrn_measurement_specimen_support Loop
_diffrn_radiation_monochromator Confocal
_diffrn_radiation_type MoK\a
_diffrn_radiation_wavelength 0.71073
_diffrn_reflns_av_R_equivalents 0.1256
_diffrn_reflns_av_unetI/netI 0.1014
_diffrn_reflns_Laue_measured_fraction_full 0.979
_diffrn_reflns_Laue_measured_fraction_max 0.881
_diffrn_reflns_limit_h_max 18
_diffrn_reflns_limit_h_min -24
_diffrn_reflns_limit_k_max 9
_diffrn_reflns_limit_k_min -8
_diffrn_reflns_limit_l_max 47
_diffrn_reflns_limit_l_min -38
_diffrn_reflns_number 20473
_diffrn_reflns_point_group_measured_fraction_full 0.979
_diffrn_reflns_point_group_measured_fraction_max 0.881
_diffrn_reflns_theta_full 25.242
_diffrn_reflns_theta_max 31.497
_diffrn_reflns_theta_min 2.390
_diffrn_source MicroMax003_Mo
_diffrn_source_current 0.6
_diffrn_source_power 0.0
_diffrn_source_voltage 50.0
_exptl_absorpt_coefficient_mu 0.714
_exptl_absorpt_correction_T_max 1.00000
_exptl_absorpt_correction_T_min 0.01338
_exptl_absorpt_correction_type multi-scan
_exptl_absorpt_process_details
;
CrysAlisPro 1.171.39.46 (Rigaku Oxford Diffraction, 2018)
Empirical absorption correction using spherical harmonics,
 implemented in SCALE3 ABSPACK scaling algorithm.
;
_exptl_crystal_colour colorless
_exptl_crystal_density_diffrn 1.648
_exptl_crystal_density_method 'not measured'
_exptl_crystal_description plate
_exptl_crystal_F_000 1984
_exptl_crystal_size_max 0.340
_exptl_crystal_size_mid 0.230
_exptl_crystal_size_min 0.110
_refine_diff_density_max 1.036
_refine_diff_density_min -1.230
_refine_diff_density_rms 0.204
_refine_ls_extinction_method none
_refine_ls_goodness_of_fit_ref 1.038
_refine_ls_hydrogen_treatment mixed
_refine_ls_matrix_type full
_refine_ls_number_parameters 258
_refine_ls_number_reflns 5730
_refine_ls_number_restraints 0
_refine_ls_restrained_S_all 1.038
_refine_ls_R_factor_all 0.1484
_refine_ls_R_factor_gt 0.1013
_refine_ls_shift/su_max 0.000
_refine_ls_shift/su_mean 0.000
_refine_ls_structure_factor_coef Fsqd
_refine_ls_weighting_details 'w=1/[\s^2^(Fo^2^)+(0.1837P)^2^] where P=(Fo^2^+2Fc^2^)/3'
_refine_ls_weighting_scheme calc
_refine_ls_wR_factor_gt 0.2524
_refine_ls_wR_factor_ref 0.3134
_reflns_Friedel_coverage 0.000
_reflns_number_gt 3352
_reflns_number_total 5730
_reflns_threshold_expression 'I > 2\s(I)'
_cod_data_source_file d3ce00948c2.cif
_cod_data_source_block TCZ-SULF
_cod_depositor_comments 'Adding full bibliography for 7247709--7247724.cif.'
_cod_original_sg_symbol_H-M 'I 2/a'
_cod_database_code 7247715
_shelx_shelxl_version_number 2018/3
_shelx_space_group_comment
;
The symmetry employed for this shelxl refinement is uniquely defined
by the following loop, which should always be used as a source of
symmetry information in preference to the above space-group names.
They are only intended as comments.
;
_shelx_estimated_absorpt_t_min 0.793
_shelx_estimated_absorpt_t_max 0.926

loop_
_space_group_symop_operation_xyz
'x, y, z'
'-x+1/2, y, -z'
'x+1/2, y+1/2, z+1/2'
'-x+1, y+1/2, -z+1/2'
'-x, -y, -z'
'x-1/2, -y, z'
'-x+1/2, -y+1/2, -z+1/2'
'x, -y+1/2, z+1/2'

loop_
_atom_site_label
_atom_site_type_symbol
_atom_site_fract_x
_atom_site_fract_y
_atom_site_fract_z
_atom_site_U_iso_or_equiv
_atom_site_adp_type
_atom_site_occupancy
_atom_site_site_symmetry_order
_atom_site_calc_flag
_atom_site_refinement_flags_posn
_atom_site_refinement_flags_adp
_atom_site_refinement_flags_occupancy
_atom_site_disorder_assembly
_atom_site_disorder_group
C1 C 0.0850(3) -0.1085(6) 0.08700(12) 0.0243(8) Uani 1 1 d . . . . .
C2 C 0.0502(3) -0.2527(7) 0.06160(14) 0.0332(10) Uani 1 1 d . . . . .
C3 C -0.0214(3) -0.2240(6) 0.03712(13) 0.0310(10) Uani 1 1 d . . . . .
H3 H -0.043298 -0.322839 0.020141 0.037 Uiso 1 1 calc R U . . .
C4 C -0.0592(3) -0.0454(7) 0.03864(12) 0.0265(9) Uani 1 1 d . . . . .
C5 C -0.0269(3) 0.1046(7) 0.06356(13) 0.0344(11) Uani 1 1 d . . . . .
H5 H -0.052510 0.225780 0.063825 0.041 Uiso 1 1 calc R U . . .
C6 C 0.0444(3) 0.0698(7) 0.08803(13) 0.0319(10) Uani 1 1 d . . . . .
H6 H 0.065484 0.167470 0.105470 0.038 Uiso 1 1 calc R U . . .
C7 C 0.1620(3) -0.1413(6) 0.11489(11) 0.0251(8) Uani 1 1 d . . . . .
H7 H 0.193788 -0.242137 0.103903 0.030 Uiso 1 1 calc R U . . .
C8 C 0.1429(3) -0.2118(6) 0.15442(12) 0.0285(9) Uani 1 1 d . . . . .
H8A H 0.113599 -0.109308 0.165862 0.034 Uiso 1 1 calc R U . . .
H8B H 0.108815 -0.327169 0.150455 0.034 Uiso 1 1 calc R U . . .
C9 C 0.2439(3) -0.4414(7) 0.18783(13) 0.0296(9) Uani 1 1 d . . . . .
H9 H 0.221470 -0.557246 0.176760 0.035 Uiso 1 1 calc R U . . .
C10 C 0.3257(3) -0.2341(7) 0.22226(13) 0.0320(10) Uani 1 1 d . . . . .
H10 H 0.369220 -0.184820 0.239050 0.038 Uiso 1 1 calc R U . . .
C11 C 0.2650(3) -0.1287(7) 0.20286(13) 0.0321(10) Uani 1 1 d . . . . .
H11 H 0.258649 0.007400 0.203689 0.038 Uiso 1 1 calc R U . . .
C12 C 0.2562(3) 0.0795(7) 0.09259(12) 0.0290(9) Uani 1 1 d . . . . .
H12A H 0.223816 0.143255 0.070604 0.035 Uiso 1 1 calc R U . . .
H12B H 0.278783 -0.039787 0.083214 0.035 Uiso 1 1 calc R U . . .
C13 C 0.3393(3) 0.3948(6) 0.09667(12) 0.0293(9) Uani 1 1 d . . . . .
C14 C 0.3220(3) 0.2163(6) 0.11053(12) 0.0255(9) Uani 1 1 d . . . . .
C15 C 0.3736(3) 0.1698(7) 0.14549(13) 0.0329(10) Uani 1 1 d . . . . .
H15 H 0.370732 0.052373 0.159167 0.039 Uiso 1 1 calc R U . . .
C16 C 0.4276(3) 0.3135(7) 0.15702(12) 0.0312(10) Uani 1 1 d . . . . .
H16 H 0.465559 0.305751 0.179363 0.037 Uiso 1 1 calc R U . . .
N1 N 0.2139(2) -0.2606(5) 0.18154(10) 0.0272(8) Uani 1 1 d . . . . .
N2 N 0.3112(3) -0.4275(6) 0.21251(12) 0.0338(9) Uani 1 1 d . . . . .
O1 O 0.20860(19) 0.0327(4) 0.12241(9) 0.0259(7) Uani 1 1 d . . . . .
O2 O 0.0236(3) 0.0780(5) 0.20632(11) 0.0439(9) Uani 1 1 d . . . . .
H2 H 0.017320 0.022460 0.226776 0.066 Uiso 1 1 calc R U . . .
O3 O 0.0819(2) 0.3495(5) 0.17856(10) 0.0425(9) Uani 1 1 d . . . . .
O4 O 0.1316(2) 0.2552(5) 0.24547(10) 0.0417(9) Uani 1 1 d . . . . .
O5 O 0.0022(2) 0.4041(5) 0.23030(11) 0.0470(10) Uani 1 1 d . . . . .
S1 S 0.41777(8) 0.51114(16) 0.12570(3) 0.0320(3) Uani 1 1 d . . . . .
S2 S 0.06333(7) 0.28451(16) 0.21601(3) 0.0279(3) Uani 1 1 d . . . . .
Cl1 Cl 0.09679(9) -0.47951(19) 0.05914(5) 0.0586(5) Uani 1 1 d . . . . .
Cl2 Cl -0.14871(7) -0.00578(18) 0.00791(3) 0.0365(3) Uani 1 1 d . . . . .
Cl3 Cl 0.29824(8) 0.50738(17) 0.05347(4) 0.0374(3) Uani 1 1 d . . . . .
H2N H 0.331(3) -0.529(7) 0.2228(14) 0.034(15) Uiso 1 1 d . . . . .

loop_
_atom_site_aniso_label
_atom_site_aniso_U_11
_atom_site_aniso_U_22
_atom_site_aniso_U_33
_atom_site_aniso_U_23
_atom_site_aniso_U_13
_atom_site_aniso_U_12
C1 0.015(2) 0.0269(19) 0.030(2) -0.0004(15) 0.0005(16) -0.0034(15)
C2 0.018(2) 0.034(2) 0.045(3) -0.0011(19) -0.0022(18) -0.0024(18)
C3 0.017(2) 0.034(2) 0.040(2) -0.0049(17) -0.0031(18) -0.0039(17)
C4 0.012(2) 0.038(2) 0.028(2) 0.0013(16) -0.0015(16) -0.0017(16)
C5 0.027(3) 0.039(3) 0.034(2) -0.0057(18) -0.0063(19) 0.0043(19)
C6 0.026(3) 0.035(2) 0.035(2) -0.0067(18) 0.0025(19) -0.0015(18)
C7 0.017(2) 0.030(2) 0.026(2) -0.0006(15) -0.0031(16) -0.0051(16)
C8 0.014(2) 0.033(2) 0.036(2) 0.0048(17) -0.0042(16) 0.0006(16)
C9 0.021(2) 0.032(2) 0.034(2) 0.0045(17) -0.0016(18) 0.0007(17)
C10 0.022(2) 0.042(2) 0.031(2) -0.0009(18) 0.0007(17) -0.0037(19)
C11 0.028(3) 0.030(2) 0.038(2) 0.0006(17) 0.0042(19) -0.0053(18)
C12 0.024(3) 0.035(2) 0.027(2) -0.0036(16) 0.0000(17) -0.0019(17)
C13 0.026(3) 0.033(2) 0.026(2) -0.0049(16) -0.0073(17) 0.0008(17)
C14 0.019(2) 0.030(2) 0.027(2) -0.0013(15) 0.0038(16) 0.0003(16)
C15 0.023(3) 0.034(2) 0.040(3) 0.0051(18) -0.0012(19) -0.0107(18)
C16 0.023(3) 0.041(2) 0.027(2) -0.0018(17) -0.0059(17) -0.0037(18)
N1 0.017(2) 0.0336(18) 0.0302(18) 0.0046(14) 0.0024(14) 0.0030(15)
N2 0.022(2) 0.038(2) 0.039(2) 0.0031(17) -0.0055(16) 0.0078(17)
O1 0.0190(17) 0.0284(14) 0.0290(15) -0.0008(11) -0.0008(12) -0.0059(12)
O2 0.047(3) 0.0363(19) 0.050(2) -0.0101(15) 0.0142(18) -0.0143(17)
O3 0.031(2) 0.052(2) 0.0412(19) 0.0106(16) -0.0053(15) -0.0105(17)
O4 0.024(2) 0.046(2) 0.051(2) 0.0128(16) -0.0099(15) 0.0054(15)
O5 0.039(2) 0.045(2) 0.053(2) -0.0091(16) -0.0063(18) 0.0176(17)
S1 0.0255(7) 0.0330(6) 0.0361(7) -0.0027(4) -0.0003(5) -0.0060(4)
S2 0.0186(6) 0.0279(5) 0.0348(6) -0.0003(4) -0.0039(4) 0.0018(4)
Cl1 0.0345(9) 0.0321(6) 0.0996(13) -0.0201(7) -0.0225(8) 0.0030(5)
Cl2 0.0206(7) 0.0547(8) 0.0309(6) -0.0006(4) -0.0068(5) 0.0001(5)
Cl3 0.0322(8) 0.0372(6) 0.0397(7) 0.0069(4) -0.0052(5) -0.0016(5)

loop_
_atom_type_symbol
_atom_type_description
_atom_type_scat_dispersion_real
_atom_type_scat_dispersion_imag
_atom_type_scat_source
C C 0.0033 0.0016 'International Tables Vol C Tables 4.2.6.8 and 6.1.1.4'
H H 0.0000 0.0000 'International Tables Vol C Tables 4.2.6.8 and 6.1.1.4'
N N 0.0061 0.0033 'International Tables Vol C Tables 4.2.6.8 and 6.1.1.4'
O O 0.0106 0.0060 'International Tables Vol C Tables 4.2.6.8 and 6.1.1.4'
S S 0.1246 0.1234 'International Tables Vol C Tables 4.2.6.8 and 6.1.1.4'
Cl Cl 0.1484 0.1585 'International Tables Vol C Tables 4.2.6.8 and 6.1.1.4'

loop_
_geom_angle_atom_site_label_1
_geom_angle_atom_site_label_2
_geom_angle_atom_site_label_3
_geom_angle
_geom_angle_site_symmetry_1
_geom_angle_site_symmetry_3
_geom_angle_publ_flag
C2 C1 C6 117.5(4) . . ?
C2 C1 C7 122.9(4) . . ?
C6 C1 C7 119.5(4) . . ?
C1 C2 C3 122.6(4) . . ?
C1 C2 Cl1 120.1(4) . . ?
C3 C2 Cl1 117.3(3) . . ?
C4 C3 C2 118.1(4) . . ?
C4 C3 H3 120.9 . . ?
C2 C3 H3 120.9 . . ?
C3 C4 C5 121.7(4) . . ?
C3 C4 Cl2 118.8(3) . . ?
C5 C4 Cl2 119.5(4) . . ?
C6 C5 C4 118.7(4) . . ?
C6 C5 H5 120.7 . . ?
C4 C5 H5 120.7 . . ?
C5 C6 C1 121.4(4) . . ?
C5 C6 H6 119.3 . . ?
C1 C6 H6 119.3 . . ?
O1 C7 C1 113.4(3) . . ?
O1 C7 C8 106.4(3) . . ?
C1 C7 C8 109.6(3) . . ?
O1 C7 H7 109.1 . . ?
C1 C7 H7 109.1 . . ?
C8 C7 H7 109.1 . . ?
N1 C8 C7 112.5(4) . . ?
N1 C8 H8A 109.1 . . ?
C7 C8 H8A 109.1 . . ?
N1 C8 H8B 109.1 . . ?
C7 C8 H8B 109.1 . . ?
H8A C8 H8B 107.8 . . ?
N2 C9 N1 108.2(4) . . ?
N2 C9 H9 125.9 . . ?
N1 C9 H9 125.9 . . ?
C11 C10 N2 106.8(4) . . ?
C11 C10 H10 126.6 . . ?
N2 C10 H10 126.6 . . ?
C10 C11 N1 107.1(4) . . ?
C10 C11 H11 126.4 . . ?
N1 C11 H11 126.4 . . ?
O1 C12 C14 107.6(3) . . ?
O1 C12 H12A 110.2 . . ?
C14 C12 H12A 110.2 . . ?
O1 C12 H12B 110.2 . . ?
C14 C12 H12B 110.2 . . ?
H12A C12 H12B 108.5 . . ?
C14 C13 Cl3 128.4(3) . . ?
C14 C13 S1 113.1(3) . . ?
Cl3 C13 S1 118.4(3) . . ?
C13 C14 C15 111.2(4) . . ?
C13 C14 C12 126.2(4) . . ?
C15 C14 C12 122.5(4) . . ?
C16 C15 C14 113.3(4) . . ?
C16 C15 H15 123.4 . . ?
C14 C15 H15 123.4 . . ?
C15 C16 S1 112.3(3) . . ?
C15 C16 H16 123.9 . . ?
S1 C16 H16 123.9 . . ?
C9 N1 C11 108.4(4) . . ?
C9 N1 C8 125.2(4) . . ?
C11 N1 C8 126.3(4) . . ?
C9 N2 C10 109.5(4) . . ?
C9 N2 H2N 118(4) . . ?
C10 N2 H2N 131(4) . . ?
C7 O1 C12 114.1(3) . . ?
S2 O2 H2 109.5 . . ?
C16 S1 C13 90.2(2) . . ?
O4 S2 O3 114.6(2) . . ?
O4 S2 O5 112.1(2) . . ?
O3 S2 O5 113.1(2) . . ?
O4 S2 O2 107.6(2) . . ?
O3 S2 O2 103.0(2) . . ?
O5 S2 O2 105.4(2) . . ?

loop_
_geom_bond_atom_site_label_1
_geom_bond_atom_site_label_2
_geom_bond_distance
_geom_bond_site_symmetry_2
_geom_bond_publ_flag
C1 C2 1.385(6) . ?
C1 C6 1.394(6) . ?
C1 C7 1.520(6) . ?
C2 C3 1.386(6) . ?
C2 Cl1 1.737(5) . ?
C3 C4 1.374(6) . ?
C3 H3 0.9300 . ?
C4 C5 1.391(6) . ?
C4 Cl2 1.739(4) . ?
C5 C6 1.388(6) . ?
C5 H5 0.9300 . ?
C6 H6 0.9300 . ?
C7 O1 1.422(5) . ?
C7 C8 1.523(6) . ?
C7 H7 0.9800 . ?
C8 N1 1.450(5) . ?
C8 H8A 0.9700 . ?
C8 H8B 0.9700 . ?
C9 N2 1.321(6) . ?
C9 N1 1.333(5) . ?
C9 H9 0.9300 . ?
C10 C11 1.348(6) . ?
C10 N2 1.367(6) . ?
C10 H10 0.9300 . ?
C11 N1 1.379(5) . ?
C11 H11 0.9300 . ?
C12 O1 1.432(5) . ?
C12 C14 1.511(6) . ?
C12 H12A 0.9700 . ?
C12 H12B 0.9700 . ?
C13 C14 1.349(6) . ?
C13 Cl3 1.726(4) . ?
C13 S1 1.733(4) . ?
C14 C15 1.417(6) . ?
C15 C16 1.356(6) . ?
C15 H15 0.9300 . ?
C16 S1 1.713(5) . ?
C16 H16 0.9300 . ?
N2 H2N 0.82(5) . ?
O2 S2 1.568(3) . ?
O2 H2 0.8200 . ?
O3 S2 1.441(3) . ?
O4 S2 1.437(3) . ?
O5 S2 1.456(4) . ?

loop_
_geom_torsion_atom_site_label_1
_geom_torsion_atom_site_label_2
_geom_torsion_atom_site_label_3
_geom_torsion_atom_site_label_4
_geom_torsion
_geom_torsion_site_symmetry_1
_geom_torsion_site_symmetry_2
_geom_torsion_site_symmetry_3
_geom_torsion_site_symmetry_4
_geom_torsion_publ_flag
C6 C1 C2 C3 1.4(7) . . . . ?
C7 C1 C2 C3 177.9(4) . . . . ?
C6 C1 C2 Cl1 -179.3(4) . . . . ?
C7 C1 C2 Cl1 -2.8(6) . . . . ?
C1 C2 C3 C4 -0.6(7) . . . . ?
Cl1 C2 C3 C4 -180.0(4) . . . . ?
C2 C3 C4 C5 0.7(7) . . . . ?
C2 C3 C4 Cl2 179.5(4) . . . . ?
C3 C4 C5 C6 -1.5(7) . . . . ?
Cl2 C4 C5 C6 179.6(4) . . . . ?
C4 C5 C6 C1 2.3(7) . . . . ?
C2 C1 C6 C5 -2.2(7) . . . . ?
C7 C1 C6 C5 -178.9(4) . . . . ?
C2 C1 C7 O1 148.8(4) . . . . ?
C6 C1 C7 O1 -34.8(5) . . . . ?
C2 C1 C7 C8 -92.5(5) . . . . ?
C6 C1 C7 C8 84.0(5) . . . . ?
O1 C7 C8 N1 -61.5(4) . . . . ?
C1 C7 C8 N1 175.5(3) . . . . ?
N2 C10 C11 N1 0.2(5) . . . . ?
Cl3 C13 C14 C15 174.9(4) . . . . ?
S1 C13 C14 C15 -0.4(5) . . . . ?
Cl3 C13 C14 C12 -5.9(7) . . . . ?
S1 C13 C14 C12 178.8(4) . . . . ?
O1 C12 C14 C13 -125.7(5) . . . . ?
O1 C12 C14 C15 53.4(6) . . . . ?
C13 C14 C15 C16 0.3(6) . . . . ?
C12 C14 C15 C16 -178.9(4) . . . . ?
C14 C15 C16 S1 -0.1(6) . . . . ?
N2 C9 N1 C11 0.7(5) . . . . ?
N2 C9 N1 C8 176.2(4) . . . . ?
C10 C11 N1 C9 -0.5(5) . . . . ?
C10 C11 N1 C8 -176.0(4) . . . . ?
C7 C8 N1 C9 -96.6(5) . . . . ?
C7 C8 N1 C11 78.2(5) . . . . ?
N1 C9 N2 C10 -0.6(5) . . . . ?
C11 C10 N2 C9 0.2(5) . . . . ?
C1 C7 O1 C12 -81.3(4) . . . . ?
C8 C7 O1 C12 158.1(4) . . . . ?
C14 C12 O1 C7 -159.9(3) . . . . ?
C15 C16 S1 C13 -0.1(4) . . . . ?
C14 C13 S1 C16 0.3(4) . . . . ?
Cl3 C13 S1 C16 -175.5(3) . . . . ?
